data_2214699
loop_
_publ_author_name
'Maher, John'
'Sykora, Richard E.'

_publ_section_title
;
 Jahn--Teller distorted copper(II) in
 poly[bis(\m-4,4'-bipyridine)tetra-\m-cyanido-copper(II)disilver(I)]
;
_journal_coeditor_code HG2236
_journal_issue 8
_journal_name_full 'Acta Crystallographica Section E'
_journal_page_first m2053
_journal_page_last m2053
_journal_paper_doi 10.1107/S1600536807031108
_journal_volume 63
_journal_year 2007
_chemical_formula_iupac '[Ag2 Cu (C N)4 (C10 H8 N2)2]'
_chemical_formula_moiety 'C24 H16 Ag2 Cu N8'
_chemical_formula_sum 'C24 H16 Ag2 Cu N8'
_chemical_formula_weight 695.73
_chemical_name_systematic
;
poly[bis(\m-4,4'-bipyridine)tetra-\m-cyanido-copper(II)disilver(I)]
;
_space_group_IT_number 14
_symmetry_cell_setting monoclinic
_symmetry_space_group_name_Hall '-P 2yn'
_symmetry_space_group_name_H-M 'P 1 21/n 1'
_atom_sites_solution_hydrogens geom
_atom_sites_solution_primary direct
_atom_sites_solution_secondary difmap
_audit_creation_method SHELXL97
_cell_angle_alpha 90.00
_cell_angle_beta 106.484(8)
_cell_angle_gamma 90.00
_cell_formula_units_Z 2
_cell_length_a 8.9056(9)
_cell_length_b 11.4712(10)
_cell_length_c 12.5918(11)
_cell_measurement_reflns_used 25
_cell_measurement_temperature 290(2)
_cell_measurement_theta_max 12.01
_cell_measurement_theta_min 8.70
_cell_volume 1233.5(2)
_computing_cell_refinement 'CAD-4/PC Software'
_computing_data_collection 'CAD-4/PC Software (Enraf--Nonius, 1993)'
_computing_data_reduction 'XCAD4PC (Harms, 1996)'
_computing_molecular_graphics 'SHELXTL (Bruker, 1998)'
_computing_publication_material 'publCIF (Westrip, 2007)'
_computing_structure_refinement 'SHELXL97 (Sheldrick, 1997)'
_computing_structure_solution 'SHELXS97 (Sheldrick, 1997)'
_diffrn_ambient_temperature 290(2)
_diffrn_measured_fraction_theta_full 1.000
_diffrn_measured_fraction_theta_max 1.000
_diffrn_measurement_device_type 'Enraf--Nonius CAD-4'
_diffrn_measurement_method \q/2\q
_diffrn_radiation_monochromator graphite
_diffrn_radiation_source 'fine-focus sealed tube'
_diffrn_radiation_type MoK\a
_diffrn_radiation_wavelength 0.71073
_diffrn_reflns_av_R_equivalents 0.0223
_diffrn_reflns_av_sigmaI/netI 0.0204
_diffrn_reflns_limit_h_max 10
_diffrn_reflns_limit_h_min 0
_diffrn_reflns_limit_k_max 13
_diffrn_reflns_limit_k_min 0
_diffrn_reflns_limit_l_max 14
_diffrn_reflns_limit_l_min -15
_diffrn_reflns_number 2418
_diffrn_reflns_theta_full 25.36
_diffrn_reflns_theta_max 25.36
_diffrn_reflns_theta_min 2.45
_diffrn_standards_decay_% 0
_diffrn_standards_interval_time 120
_diffrn_standards_number 3
_exptl_absorpt_coefficient_mu 2.455
_exptl_absorpt_correction_T_max 0.353
_exptl_absorpt_correction_T_min 0.255
_exptl_absorpt_correction_type psi-scan
_exptl_absorpt_process_details '(North <i>et al.</i>,  1968)'
_exptl_crystal_colour 'dark blue'
_exptl_crystal_density_diffrn 1.873
_exptl_crystal_density_method 'not measured'
_exptl_crystal_description 'irregular prism'
_exptl_crystal_F_000 678
_exptl_crystal_size_max 1.00
_exptl_crystal_size_mid 0.514
_exptl_crystal_size_min 0.424
_refine_diff_density_max 0.448
_refine_diff_density_min -0.381
_refine_ls_extinction_coef 0.0043(4)
_refine_ls_extinction_expression Fc^*^=kFc[1+0.001xFc^2^\l^3^/sin(2\q)]^-1/4^
_refine_ls_extinction_method 'SHELXL97 (Sheldrick, 1997)'
_refine_ls_goodness_of_fit_ref 1.105
_refine_ls_hydrogen_treatment constr
_refine_ls_matrix_type full
_refine_ls_number_parameters 161
_refine_ls_number_reflns 2267
_refine_ls_number_restraints 0
_refine_ls_restrained_S_all 1.105
_refine_ls_R_factor_all 0.0316
_refine_ls_R_factor_gt 0.0245
_refine_ls_shift/su_max 0.001
_refine_ls_shift/su_mean 0.000
_refine_ls_structure_factor_coef Fsqd
_refine_ls_weighting_details 'calc w = 1/[\s^2^(Fo^2^)+(0.0257P)^2^+1.3204P] where P=(Fo^2^+2Fc^2^)/3'
_refine_ls_weighting_scheme calc
_refine_ls_wR_factor_gt 0.0628
_refine_ls_wR_factor_ref 0.0653
_reflns_number_gt 1969
_reflns_number_total 2267
_reflns_threshold_expression I>2\s(I)
_cod_data_source_file hg2236.cif
_cod_data_source_block I
_cod_original_sg_symbol_H-M 'P 21/n'
_cod_database_code 2214699
_cod_database_fobs_code 2214699

loop_
_symmetry_equiv_pos_as_xyz
'x, y, z'
'-x+1/2, y+1/2, -z+1/2'
'-x, -y, -z'
'x-1/2, -y-1/2, z-1/2'

loop_
_atom_site_type_symbol
_atom_site_label
_atom_site_fract_x
_atom_site_fract_y
_atom_site_fract_z
_atom_site_U_iso_or_equiv
_atom_site_adp_type
_atom_site_calc_flag
_atom_site_refinement_flags
_atom_site_occupancy
Ag Ag1 0.17340(3) 0.82881(2) 0.67239(2) 0.04213(12) Uani d . 1
Cu Cu1 0.0000 1.0000 1.0000 0.04178(18) Uani d S 1
N N1 0.0760(3) 0.9291(3) 0.8833(2) 0.0374(6) Uani d . 1
N N2 0.1216(4) 1.1913(3) 0.9593(3) 0.0479(7) Uani d . 1
N N3 0.2061(3) 0.9593(3) 1.1172(2) 0.0395(6) Uani d . 1
N N4 0.9171(3) 0.8550(3) 1.5329(2) 0.0475(7) Uani d . 1
C C1 0.1135(4) 0.8918(3) 0.8110(3) 0.0370(7) Uani d . 1
C C2 0.1904(4) 1.2467(3) 0.9156(3) 0.0408(8) Uani d . 1
C C3 0.3430(4) 0.9961(4) 1.1058(3) 0.0510(10) Uani d . 1
H H3A 0.3437 1.0357 1.0415 0.061 Uiso calc R 1
C C4 0.4829(4) 0.9777(4) 1.1853(3) 0.0492(9) Uani d . 1
H H4A 0.5754 1.0053 1.1741 0.059 Uiso calc R 1
C C5 0.4869(4) 0.9184(3) 1.2819(3) 0.0373(7) Uani d . 1
C C6 0.3451(4) 0.8779(3) 1.2912(3) 0.0427(8) Uani d . 1
H H6A 0.3415 0.8355 1.3533 0.051 Uiso calc R 1
C C7 0.2092(4) 0.9001(3) 1.2089(3) 0.0432(8) Uani d . 1
H H7A 0.1152 0.8726 1.2176 0.052 Uiso calc R 1
C C8 0.6358(4) 0.8986(3) 1.3694(3) 0.0349(7) Uani d . 1
C C9 0.7772(4) 0.8921(3) 1.3440(3) 0.0394(8) Uani d . 1
H H9A 0.7809 0.9030 1.2716 0.047 Uiso calc R 1
C C10 0.9128(4) 0.8692(3) 1.4276(3) 0.0459(9) Uani d . 1
H H10A 1.0063 0.8634 1.4089 0.055 Uiso calc R 1
C C11 0.7813(4) 0.8638(4) 1.5570(3) 0.0474(9) Uani d . 1
H H11A 0.7821 0.8560 1.6307 0.057 Uiso calc R 1
C C12 0.6401(4) 0.8835(3) 1.4798(3) 0.0423(8) Uani d . 1
H H12A 0.5483 0.8867 1.5010 0.051 Uiso calc R 1

loop_
_atom_site_aniso_label
_atom_site_aniso_U_11
_atom_site_aniso_U_22
_atom_site_aniso_U_33
_atom_site_aniso_U_12
_atom_site_aniso_U_13
_atom_site_aniso_U_23
Ag1 0.04338(18) 0.04940(19) 0.03717(17) 0.00608(12) 0.01719(12) -0.00403(11)
Cu1 0.0309(3) 0.0685(4) 0.0239(3) 0.0119(3) 0.0044(2) -0.0064(3)
N1 0.0332(14) 0.0481(17) 0.0309(14) 0.0011(12) 0.0091(12) -0.0005(13)
N2 0.0454(17) 0.0549(19) 0.0482(18) -0.0031(15) 0.0213(15) 0.0052(15)
N3 0.0309(14) 0.0556(18) 0.0306(14) 0.0032(13) 0.0064(12) -0.0008(13)
N4 0.0367(16) 0.063(2) 0.0383(16) 0.0033(14) 0.0038(13) 0.0012(14)
C1 0.0333(16) 0.0432(19) 0.0343(17) 0.0037(14) 0.0094(14) 0.0011(14)
C2 0.0380(17) 0.049(2) 0.0346(17) -0.0039(16) 0.0096(15) 0.0002(16)
C3 0.0386(19) 0.073(3) 0.0389(19) 0.0012(18) 0.0075(15) 0.0181(19)
C4 0.0309(17) 0.067(3) 0.046(2) -0.0084(17) 0.0056(15) 0.0126(18)
C5 0.0349(17) 0.0399(18) 0.0344(17) -0.0007(14) 0.0054(14) 0.0018(14)
C6 0.0362(17) 0.056(2) 0.0340(17) -0.0029(16) 0.0070(14) 0.0093(16)
C7 0.0292(16) 0.062(2) 0.0390(18) -0.0035(16) 0.0106(14) 0.0030(16)
C8 0.0321(16) 0.0333(17) 0.0358(17) -0.0029(13) 0.0038(14) -0.0007(13)
C9 0.0382(17) 0.049(2) 0.0296(16) -0.0027(15) 0.0069(14) -0.0025(14)
C10 0.0336(18) 0.060(2) 0.043(2) 0.0023(16) 0.0098(15) -0.0037(17)
C11 0.0406(19) 0.067(2) 0.0318(18) 0.0020(17) 0.0055(15) 0.0057(17)
C12 0.0335(17) 0.056(2) 0.0363(18) 0.0006(15) 0.0078(14) 0.0032(16)

loop_
_atom_type_symbol
_atom_type_description
_atom_type_scat_dispersion_real
_atom_type_scat_dispersion_imag
_atom_type_scat_source
C C 0.0033 0.0016 'International Tables Vol C Tables 4.2.6.8 and 6.1.1.4'
H H 0.0000 0.0000 'International Tables Vol C Tables 4.2.6.8 and 6.1.1.4'
N N 0.0061 0.0033 'International Tables Vol C Tables 4.2.6.8 and 6.1.1.4'
Cu Cu 0.3201 1.2651 'International Tables Vol C Tables 4.2.6.8 and 6.1.1.4'
Ag Ag -0.8971 1.1015 'International Tables Vol C Tables 4.2.6.8 and 6.1.1.4'

loop_
_geom_angle_atom_site_label_1
_geom_angle_atom_site_label_2
_geom_angle_atom_site_label_3
_geom_angle_site_symmetry_1
_geom_angle_site_symmetry_3
_geom_angle
C2 Ag1 C1 2_546 . 157.40(13)
C2 Ag1 N4 2_546 1_454 103.67(12)
C1 Ag1 N4 . 1_454 98.52(12)
N1 Cu1 N1 . 3_577 180
N1 Cu1 N3 . 3_577 89.09(11)
N1 Cu1 N3 3_577 3_577 90.91(11)
N1 Cu1 N3 . . 90.91(11)
N1 Cu1 N3 3_577 . 89.09(11)
N3 Cu1 N3 3_577 . 180
N1 Cu1 N2 . 3_577 92.88(11)
N1 Cu1 N2 3_577 3_577 87.12(11)
N3 Cu1 N2 3_577 3_577 89.78(11)
N3 Cu1 N2 . 3_577 90.22(11)
N1 Cu1 N2 . . 87.12(11)
N1 Cu1 N2 3_577 . 92.88(11)
N3 Cu1 N2 3_577 . 90.22(11)
N3 Cu1 N2 . . 89.78(11)
N2 Cu1 N2 3_577 . 180
C1 N1 Cu1 . . 175.9(3)
C7 N3 C3 . . 117.3(3)
C7 N3 Cu1 . . 122.2(2)
C3 N3 Cu1 . . 120.5(2)
C10 N4 C11 . . 116.6(3)
C10 N4 Ag1 . 1_656 119.0(2)
C11 N4 Ag1 . 1_656 124.2(2)
N1 C1 Ag1 . . 176.9(3)
N2 C2 Ag1 . 2_556 172.6(3)
N3 C3 C4 . . 122.7(3)
N3 C3 H3A . . 118.7
C4 C3 H3A . . 118.7
C3 C4 C5 . . 120.5(3)
C3 C4 H4A . . 119.8
C5 C4 H4A . . 119.8
C6 C5 C4 . . 116.3(3)
C6 C5 C8 . . 122.2(3)
C4 C5 C8 . . 121.5(3)
C7 C6 C5 . . 120.3(3)
C7 C6 H6A . . 119.9
C5 C6 H6A . . 119.9
N3 C7 C6 . . 123.0(3)
N3 C7 H7A . . 118.5
C6 C7 H7A . . 118.5
C9 C8 C12 . . 117.1(3)
C9 C8 C5 . . 121.1(3)
C12 C8 C5 . . 121.8(3)
C10 C9 C8 . . 119.3(3)
C10 C9 H9A . . 120.4
C8 C9 H9A . . 120.4
N4 C10 C9 . . 123.8(3)
N4 C10 H10A . . 118.1
C9 C10 H10A . . 118.1
N4 C11 C12 . . 124.0(3)
N4 C11 H11A . . 118.0
C12 C11 H11A . . 118.0
C11 C12 C8 . . 119.2(3)
C11 C12 H12A . . 120.4
C8 C12 H12A . . 120.4

loop_
_geom_bond_atom_site_label_1
_geom_bond_atom_site_label_2
_geom_bond_site_symmetry_2
_geom_bond_distance
Ag1 C2 2_546 2.086(4)
Ag1 C1 . 2.093(3)
Ag1 N4 1_454 2.472(3)
Cu1 N1 3_577 1.961(3)
Cu1 N1 . 1.961(3)
Cu1 N3 3_577 2.056(3)
Cu1 N3 . 2.056(3)
Cu1 N2 . 2.563(3)
N1 C1 . 1.138(4)
N2 C2 . 1.128(4)
N3 C7 . 1.333(5)
N3 C3 . 1.336(5)
N4 C10 . 1.325(5)
N4 C11 . 1.332(5)
N4 Ag1 1_656 2.472(3)
C2 Ag1 2_556 2.086(4)
C3 C4 . 1.375(5)
C3 H3A . 0.9300
C4 C5 . 1.385(5)
C4 H4A . 0.9300
C5 C6 . 1.381(5)
C5 C8 . 1.481(4)
C6 C7 . 1.376(5)
C6 H6A . 0.9300
C7 H7A . 0.9300
C8 C9 . 1.386(5)
C8 C12 . 1.391(5)
C9 C10 . 1.384(5)
C9 H9A . 0.9300
C10 H10A . 0.9300
C11 C12 . 1.372(5)
C11 H11A . 0.9300
C12 H12A . 0.9300
